data_4068359
loop_
_publ_author_name
'Partyka, David V.'
'Updegraff, James B.'
'Zeller, Matthias'
'Hunter, Allen D.'
'Gray, Thomas G.'

_publ_section_title
;
 Probing the Steric Limits of Carbon&#x2212;Gold Bond Formation:
 (Dialkylbiarylphosphine)gold(I) Aryls
;
_journal_issue 6
_journal_name_full Organometallics
_journal_page_first 1666
_journal_paper_doi 10.1021/om800746u
_journal_volume 28
_journal_year 2009
_chemical_formula_sum 'C42 H60 Au P'
_chemical_formula_weight 792.84
_chemical_name_systematic
;

 ?

;
_space_group_IT_number 14
_symmetry_cell_setting monoclinic
_symmetry_space_group_name_Hall '-P 2yn'
_symmetry_space_group_name_H-M 'P 1 21/n 1'
_atom_sites_solution_hydrogens geom
_atom_sites_solution_primary direct
_atom_sites_solution_secondary difmap
_audit_creation_method SHELXL-97
_cell_angle_alpha 90.00
_cell_angle_beta 107.572(2)
_cell_angle_gamma 90.00
_cell_formula_units_Z 4
_cell_length_a 12.5649(11)
_cell_length_b 15.9222(14)
_cell_length_c 19.6846(17)
_cell_measurement_reflns_used 7161
_cell_measurement_temperature 100(2)
_cell_measurement_theta_max 30.57
_cell_measurement_theta_min 2.61
_cell_volume 3754.4(6)
_computing_cell_refinement 'SAINT+ 6.45 (Bruker, 2003)'
_computing_data_collection 'SMART 5.630 (Bruker, 1997-2002)'
_computing_data_reduction 'SAINT+ 6.45'
_computing_molecular_graphics 'SHELXTL 6.14'
_computing_publication_material 'SHELXTL 6.14'
_computing_structure_refinement 'SHELXTL 6.14'
_computing_structure_solution 'SHELXTL 6.14 (Bruker, 2000-2003)'
_diffrn_ambient_temperature 100(2)
_diffrn_measured_fraction_theta_full 0.971
_diffrn_measured_fraction_theta_max 0.971
_diffrn_measurement_device_type 'Bruker AXS SMART APEX CCD diffractometer'
_diffrn_measurement_method '\w scans'
_diffrn_radiation_monochromator graphite
_diffrn_radiation_source 'fine-focus sealed tube'
_diffrn_radiation_type MoK\a
_diffrn_radiation_wavelength 0.71073
_diffrn_reflns_av_R_equivalents 0.0189
_diffrn_reflns_av_sigmaI/netI 0.0218
_diffrn_reflns_limit_h_max 16
_diffrn_reflns_limit_h_min -13
_diffrn_reflns_limit_k_max 11
_diffrn_reflns_limit_k_min -21
_diffrn_reflns_limit_l_max 18
_diffrn_reflns_limit_l_min -26
_diffrn_reflns_number 27825
_diffrn_reflns_theta_full 28.28
_diffrn_reflns_theta_max 28.28
_diffrn_reflns_theta_min 1.68
_diffrn_standards_decay_% none
_diffrn_standards_number 0
_exptl_absorpt_coefficient_mu 3.988
_exptl_absorpt_correction_T_max 0.315
_exptl_absorpt_correction_T_min 0.205
_exptl_absorpt_correction_type multi-scan
_exptl_absorpt_process_details 'SADABS in SAINT+ (Bruker, 2003)'
_exptl_crystal_colour colourless
_exptl_crystal_density_diffrn 1.403
_exptl_crystal_density_method 'not measured'
_exptl_crystal_description block
_exptl_crystal_F_000 1624
_exptl_crystal_size_max 0.57
_exptl_crystal_size_mid 0.51
_exptl_crystal_size_min 0.29
_refine_diff_density_max 2.342
_refine_diff_density_min -1.014
_refine_diff_density_rms 0.116
_refine_ls_extinction_method none
_refine_ls_goodness_of_fit_ref 1.046
_refine_ls_hydrogen_treatment constr
_refine_ls_matrix_type full
_refine_ls_number_parameters 406
_refine_ls_number_reflns 9038
_refine_ls_number_restraints 0
_refine_ls_restrained_S_all 1.046
_refine_ls_R_factor_all 0.0290
_refine_ls_R_factor_gt 0.0253
_refine_ls_shift/su_max 0.002
_refine_ls_shift/su_mean 0.000
_refine_ls_structure_factor_coef Fsqd
_refine_ls_weighting_details 'calc w=1/[\s^2^(Fo^2^)+(0.0411P)^2^+2.2261P] where P=(Fo^2^+2Fc^2^)/3'
_refine_ls_weighting_scheme calc
_refine_ls_wR_factor_gt 0.0633
_refine_ls_wR_factor_ref 0.0652
_reflns_number_gt 8191
_reflns_number_total 9038
_reflns_threshold_expression >I>2\s(I)
_cod_data_source_file om800746u_si_001.cif
_cod_data_source_block 06mz227m
_cod_depositor_comments
;
The following automatic conversions were performed:

'_symmetry_cell_setting' value 'Monoclinic' changed to 'monoclinic'
according to /home/saulius/struct/CIF-dictionaries/cif_core.dic
dictionary named 'cif_core.dic' version 2.4.2 from 2011-04-26.

Automatic conversion script
Id: cif_fix_values 1715 2011-07-08 13:25:40Z adriana 
;
_cod_original_sg_symbol_H-M P2(1)/n
_cod_database_code 4068359

loop_
_symmetry_equiv_pos_as_xyz
'x, y, z'
'-x+1/2, y+1/2, -z+1/2'
'-x, -y, -z'
'x-1/2, -y-1/2, z-1/2'

loop_
_atom_site_label
_atom_site_type_symbol
_atom_site_fract_x
_atom_site_fract_y
_atom_site_fract_z
_atom_site_U_iso_or_equiv
_atom_site_adp_type
_atom_site_occupancy
_atom_site_symmetry_multiplicity
_atom_site_calc_flag
_atom_site_refinement_flags
Au1 Au 0.902612(7) 0.218135(6) 0.144080(4) 0.01409(4) Uani 1 1 d .
C1 C 0.7319(2) 0.21313(14) 0.09691(12) 0.0139(5) Uani 1 1 d .
C2 C 0.67569(19) 0.13652(16) 0.07504(12) 0.0163(5) Uani 1 1 d .
C3 C 0.55997(19) 0.13456(16) 0.04318(12) 0.0170(5) Uani 1 1 d .
H3 H 0.5245 0.0822 0.0281 0.020 Uiso 1 1 calc R
C4 C 0.4953(2) 0.20722(16) 0.03302(13) 0.0185(5) Uani 1 1 d .
C5 C 0.5504(2) 0.28257(16) 0.05587(13) 0.0186(5) Uani 1 1 d .
H5 H 0.5080 0.3328 0.0512 0.022 Uiso 1 1 calc R
C6 C 0.6661(2) 0.28657(15) 0.08539(13) 0.0172(5) Uani 1 1 d .
C7 C 0.7378(2) 0.05415(16) 0.08438(14) 0.0224(5) Uani 1 1 d .
H7A H 0.7437 0.0309 0.1315 0.034 Uiso 1 1 calc R
H7B H 0.8127 0.0634 0.0803 0.034 Uiso 1 1 calc R
H7C H 0.6972 0.0147 0.0474 0.034 Uiso 1 1 calc R
C8 C 0.3714(2) 0.20444(19) -0.00420(15) 0.0264(6) Uani 1 1 d .
H8A H 0.3382 0.2588 0.0011 0.040 Uiso 1 1 calc R
H8B H 0.3374 0.1602 0.0170 0.040 Uiso 1 1 calc R
H8C H 0.3582 0.1925 -0.0549 0.040 Uiso 1 1 calc R
C9 C 0.7199(2) 0.37256(16) 0.10129(14) 0.0227(5) Uani 1 1 d .
H9A H 0.6617 0.4158 0.0915 0.034 Uiso 1 1 calc R
H9B H 0.7682 0.3821 0.0711 0.034 Uiso 1 1 calc R
H9C H 0.7646 0.3754 0.1515 0.034 Uiso 1 1 calc R
C10 C 1.16788(19) 0.22323(14) 0.28289(12) 0.0141(5) Uani 1 1 d .
C11 C 1.2825(2) 0.20479(16) 0.30735(13) 0.0187(5) Uani 1 1 d .
H11 H 1.3200 0.1898 0.2738 0.022 Uiso 1 1 calc R
C12 C 1.3424(2) 0.20786(17) 0.37898(14) 0.0214(5) Uani 1 1 d .
H12 H 1.4199 0.1950 0.3942 0.026 Uiso 1 1 calc R
C13 C 1.2884(2) 0.22999(16) 0.42856(13) 0.0200(5) Uani 1 1 d .
H13 H 1.3290 0.2336 0.4777 0.024 Uiso 1 1 calc R
C14 C 1.1749(2) 0.24666(16) 0.40563(13) 0.0169(5) Uani 1 1 d .
H14 H 1.1383 0.2611 0.4398 0.020 Uiso 1 1 calc R
C15 C 1.11254(19) 0.24281(15) 0.33329(12) 0.0141(4) Uani 1 1 d .
C16 C 0.98916(19) 0.25433(16) 0.31541(12) 0.0135(4) Uani 1 1 d .
C17 C 0.94102(19) 0.33471(15) 0.30086(12) 0.0148(4) Uani 1 1 d .
C18 C 0.82596(18) 0.34302(16) 0.28843(12) 0.0159(4) Uani 1 1 d .
H18 H 0.7936 0.3974 0.2798 0.019 Uiso 1 1 calc R
C19 C 0.7572(2) 0.27460(15) 0.28820(13) 0.0166(5) Uani 1 1 d .
C20 C 0.80712(19) 0.19586(16) 0.30323(13) 0.0162(5) Uani 1 1 d .
H20 H 0.7615 0.1485 0.3041 0.019 Uiso 1 1 calc R
C21 C 0.92168(18) 0.18417(16) 0.31709(12) 0.0142(4) Uani 1 1 d .
C22 C 1.01233(19) 0.41177(15) 0.29987(12) 0.0161(4) Uani 1 1 d .
H22 H 1.0889 0.3916 0.3027 0.019 Uiso 1 1 calc R
C23 C 0.9691(2) 0.46343(17) 0.23153(14) 0.0237(5) Uani 1 1 d .
H23A H 0.9617 0.4271 0.1901 0.035 Uiso 1 1 calc R
H23B H 1.0218 0.5089 0.2317 0.035 Uiso 1 1 calc R
H23C H 0.8961 0.4874 0.2289 0.035 Uiso 1 1 calc R
C24 C 1.0227(2) 0.46701(18) 0.36492(15) 0.0276(6) Uani 1 1 d .
H24A H 0.9483 0.4859 0.3647 0.041 Uiso 1 1 calc R
H24B H 1.0693 0.5159 0.3635 0.041 Uiso 1 1 calc R
H24C H 1.0570 0.4347 0.4084 0.041 Uiso 1 1 calc R
C25 C 0.6318(2) 0.28715(15) 0.27089(15) 0.0199(5) Uani 1 1 d .
H25 H 0.6098 0.3306 0.2325 0.024 Uiso 1 1 calc R
C26 C 0.5645(2) 0.20838(17) 0.24204(17) 0.0262(6) Uani 1 1 d .
H26A H 0.5901 0.1844 0.2039 0.039 Uiso 1 1 calc R
H26B H 0.4852 0.2229 0.2232 0.039 Uiso 1 1 calc R
H26C H 0.5749 0.1672 0.2805 0.039 Uiso 1 1 calc R
C27 C 0.6023(2) 0.3223(2) 0.33542(17) 0.0337(7) Uani 1 1 d .
H27A H 0.6257 0.2824 0.3751 0.051 Uiso 1 1 calc R
H27B H 0.5215 0.3311 0.3228 0.051 Uiso 1 1 calc R
H27C H 0.6409 0.3759 0.3497 0.051 Uiso 1 1 calc R
C28 C 0.97059(19) 0.09644(15) 0.33298(12) 0.0157(4) Uani 1 1 d .
H28 H 1.0469 0.0977 0.3271 0.019 Uiso 1 1 calc R
C29 C 0.9024(2) 0.03113(16) 0.28118(13) 0.0218(5) Uani 1 1 d .
H29A H 0.8295 0.0243 0.2891 0.033 Uiso 1 1 calc R
H29B H 0.9422 -0.0227 0.2891 0.033 Uiso 1 1 calc R
H29C H 0.8918 0.0498 0.2321 0.033 Uiso 1 1 calc R
C30 C 0.9838(2) 0.07156(17) 0.41029(13) 0.0244(5) Uani 1 1 d .
H30A H 1.0348 0.1108 0.4426 0.037 Uiso 1 1 calc R
H30B H 1.0142 0.0145 0.4190 0.037 Uiso 1 1 calc R
H30C H 0.9108 0.0734 0.4187 0.037 Uiso 1 1 calc R
C31 C 1.1497(2) 0.32028(16) 0.15537(12) 0.0176(5) Uani 1 1 d .
H31 H 1.1446 0.3656 0.1894 0.021 Uiso 1 1 calc R
C32 C 1.0761(2) 0.34961(18) 0.08162(13) 0.0249(5) Uani 1 1 d .
H32A H 1.0768 0.3064 0.0456 0.030 Uiso 1 1 calc R
H32B H 0.9981 0.3563 0.0824 0.030 Uiso 1 1 calc R
C33 C 1.1177(2) 0.4329(2) 0.06074(17) 0.0330(7) Uani 1 1 d .
H33A H 1.0711 0.4487 0.0122 0.040 Uiso 1 1 calc R
H33B H 1.1095 0.4773 0.0940 0.040 Uiso 1 1 calc R
C34 C 1.2395(3) 0.4281(2) 0.06213(17) 0.0338(7) Uani 1 1 d .
H34A H 1.2645 0.4839 0.0508 0.041 Uiso 1 1 calc R
H34B H 1.2470 0.3878 0.0255 0.041 Uiso 1 1 calc R
C35 C 1.3126(2) 0.39988(19) 0.13547(16) 0.0303(6) Uani 1 1 d .
H35A H 1.3906 0.3936 0.1346 0.036 Uiso 1 1 calc R
H35B H 1.3115 0.4436 0.1710 0.036 Uiso 1 1 calc R
C36 C 1.2730(2) 0.31697(18) 0.15780(13) 0.0213(5) Uani 1 1 d .
H36A H 1.3193 0.3030 0.2068 0.026 Uiso 1 1 calc R
H36B H 1.2832 0.2718 0.1257 0.026 Uiso 1 1 calc R
C37 C 1.15525(19) 0.13183(16) 0.15404(12) 0.0167(5) Uani 1 1 d .
H37 H 1.2382 0.1389 0.1684 0.020 Uiso 1 1 calc R
C38 C 1.1290(2) 0.05160(16) 0.18904(14) 0.0212(5) Uani 1 1 d .
H38A H 1.1584 0.0570 0.2415 0.025 Uiso 1 1 calc R
H38B H 1.0470 0.0442 0.1762 0.025 Uiso 1 1 calc R
C39 C 1.1807(2) -0.02538(18) 0.16509(15) 0.0269(6) Uani 1 1 d .
H39A H 1.1597 -0.0764 0.1867 0.032 Uiso 1 1 calc R
H39B H 1.2631 -0.0204 0.1819 0.032 Uiso 1 1 calc R
C40 C 1.1412(3) -0.03388(19) 0.08401(16) 0.0334(7) Uani 1 1 d .
H40A H 1.1810 -0.0811 0.0697 0.040 Uiso 1 1 calc R
H40B H 1.0604 -0.0467 0.0679 0.040 Uiso 1 1 calc R
C41 C 1.1626(2) 0.04634(19) 0.04824(14) 0.0295(6) Uani 1 1 d .
H41A H 1.1304 0.0404 -0.0040 0.035 Uiso 1 1 calc R
H41B H 1.2441 0.0546 0.0590 0.035 Uiso 1 1 calc R
C42 C 1.1122(2) 0.12346(18) 0.07275(13) 0.0235(5) Uani 1 1 d .
H42A H 1.0298 0.1185 0.0573 0.028 Uiso 1 1 calc R
H42B H 1.1322 0.1744 0.0505 0.028 Uiso 1 1 calc R
P1 P 1.09501(5) 0.22345(4) 0.18647(3) 0.01400(12) Uani 1 1 d .

loop_
_atom_site_aniso_label
_atom_site_aniso_U_11
_atom_site_aniso_U_22
_atom_site_aniso_U_33
_atom_site_aniso_U_23
_atom_site_aniso_U_13
_atom_site_aniso_U_12
Au1 0.01053(5) 0.01619(6) 0.01457(5) -0.00122(3) 0.00231(3) 0.00150(3)
C1 0.0136(11) 0.0153(12) 0.0117(10) 0.0003(8) 0.0023(8) 0.0013(9)
C2 0.0158(10) 0.0202(13) 0.0133(9) 0.0005(9) 0.0048(8) 0.0009(9)
C3 0.0158(10) 0.0189(13) 0.0161(10) -0.0003(9) 0.0046(8) -0.0039(9)
C4 0.0128(11) 0.0274(14) 0.0151(10) 0.0037(9) 0.0039(8) 0.0019(10)
C5 0.0165(11) 0.0215(14) 0.0171(11) 0.0013(9) 0.0039(9) 0.0049(9)
C6 0.0166(11) 0.0182(13) 0.0156(10) -0.0002(8) 0.0032(9) 0.0024(9)
C7 0.0205(12) 0.0182(13) 0.0268(12) -0.0040(10) 0.0046(10) 0.0016(10)
C8 0.0143(12) 0.0343(16) 0.0278(13) -0.0009(11) 0.0022(10) -0.0004(11)
C9 0.0211(12) 0.0167(13) 0.0271(12) -0.0027(10) 0.0025(10) 0.0025(10)
C10 0.0118(10) 0.0139(12) 0.0154(10) 0.0005(8) 0.0021(8) 0.0005(8)
C11 0.0120(11) 0.0238(14) 0.0212(11) 0.0000(9) 0.0064(9) 0.0025(9)
C12 0.0109(11) 0.0278(15) 0.0232(12) 0.0027(10) 0.0017(9) 0.0020(10)
C13 0.0158(11) 0.0247(14) 0.0166(11) 0.0006(9) 0.0007(9) -0.0013(10)
C14 0.0157(10) 0.0158(12) 0.0188(11) -0.0014(9) 0.0046(9) -0.0005(10)
C15 0.0114(10) 0.0111(11) 0.0189(10) -0.0001(9) 0.0032(8) -0.0014(9)
C16 0.0113(10) 0.0158(12) 0.0128(10) -0.0028(9) 0.0028(8) 0.0008(9)
C17 0.0153(10) 0.0136(12) 0.0157(10) -0.0005(8) 0.0052(8) -0.0014(9)
C18 0.0146(10) 0.0128(11) 0.0202(10) 0.0001(9) 0.0052(8) 0.0012(9)
C19 0.0125(10) 0.0184(13) 0.0189(11) 0.0004(9) 0.0047(9) 0.0003(9)
C20 0.0131(10) 0.0139(12) 0.0214(11) -0.0002(9) 0.0047(9) -0.0019(9)
C21 0.0134(10) 0.0132(11) 0.0166(10) -0.0002(9) 0.0052(8) 0.0014(9)
C22 0.0133(10) 0.0136(12) 0.0216(11) -0.0010(9) 0.0058(8) -0.0018(9)
C23 0.0198(11) 0.0190(13) 0.0307(13) 0.0042(10) 0.0054(10) -0.0026(10)
C24 0.0304(14) 0.0258(15) 0.0300(13) -0.0120(11) 0.0141(11) -0.0122(12)
C25 0.0114(11) 0.0173(13) 0.0306(13) 0.0026(9) 0.0058(9) 0.0022(9)
C26 0.0120(11) 0.0242(15) 0.0396(15) 0.0005(11) 0.0037(11) -0.0018(10)
C27 0.0198(13) 0.0387(19) 0.0459(16) -0.0097(14) 0.0149(12) 0.0020(12)
C28 0.0141(10) 0.0113(11) 0.0217(11) -0.0005(9) 0.0052(8) 0.0015(9)
C29 0.0228(12) 0.0140(12) 0.0267(12) -0.0030(10) 0.0043(10) 0.0006(10)
C30 0.0302(13) 0.0170(13) 0.0243(12) 0.0018(10) 0.0057(10) 0.0025(11)
C31 0.0159(11) 0.0185(13) 0.0188(11) 0.0009(9) 0.0060(9) 0.0017(10)
C32 0.0214(12) 0.0279(15) 0.0236(12) 0.0067(11) 0.0041(9) 0.0031(11)
C33 0.0311(15) 0.0308(17) 0.0382(16) 0.0144(13) 0.0120(12) 0.0070(13)
C34 0.0320(15) 0.0314(17) 0.0399(16) 0.0128(13) 0.0140(12) 0.0003(13)
C35 0.0261(13) 0.0291(16) 0.0369(15) 0.0041(12) 0.0115(11) -0.0039(12)
C36 0.0158(11) 0.0245(14) 0.0239(12) 0.0022(10) 0.0065(9) 0.0008(10)
C37 0.0119(10) 0.0199(13) 0.0182(10) -0.0025(9) 0.0042(8) 0.0041(9)
C38 0.0213(12) 0.0169(13) 0.0269(12) -0.0017(10) 0.0095(10) 0.0014(10)
C39 0.0249(13) 0.0184(14) 0.0379(15) -0.0023(11) 0.0103(11) 0.0050(11)
C40 0.0305(15) 0.0257(16) 0.0419(16) -0.0142(13) 0.0078(12) 0.0046(13)
C41 0.0279(13) 0.0337(17) 0.0257(13) -0.0092(12) 0.0063(11) 0.0098(12)
C42 0.0223(12) 0.0282(15) 0.0192(11) -0.0046(10) 0.0050(9) 0.0069(11)
P1 0.0106(3) 0.0159(3) 0.0147(3) -0.0007(2) 0.0026(2) 0.0015(2)

loop_
_atom_type_symbol
_atom_type_description
_atom_type_scat_dispersion_real
_atom_type_scat_dispersion_imag
_atom_type_scat_source
C C 0.0033 0.0016 'International Tables Vol C Tables 4.2.6.8 and 6.1.1.4'
H H 0.0000 0.0000 'International Tables Vol C Tables 4.2.6.8 and 6.1.1.4'
P P 0.1023 0.0942 'International Tables Vol C Tables 4.2.6.8 and 6.1.1.4'
Au Au -2.0133 8.8022 'International Tables Vol C Tables 4.2.6.8 and 6.1.1.4'

loop_
_geom_angle_atom_site_label_1
_geom_angle_atom_site_label_2
_geom_angle_atom_site_label_3
_geom_angle
C1 Au1 P1 174.78(6)
C2 C1 C6 116.9(2)
C2 C1 Au1 121.82(17)
C6 C1 Au1 121.28(17)
C3 C2 C1 120.9(2)
C3 C2 C7 117.7(2)
C1 C2 C7 121.5(2)
C4 C3 C2 121.9(2)
C4 C3 H3 119.1
C2 C3 H3 119.1
C5 C4 C3 117.3(2)
C5 C4 C8 121.5(2)
C3 C4 C8 121.1(2)
C4 C5 C6 121.9(2)
C4 C5 H5 119.0
C6 C5 H5 119.0
C5 C6 C1 121.1(2)
C5 C6 C9 118.1(2)
C1 C6 C9 120.8(2)
C2 C7 H7A 109.5
C2 C7 H7B 109.5
H7A C7 H7B 109.5
C2 C7 H7C 109.5
H7A C7 H7C 109.5
H7B C7 H7C 109.5
C4 C8 H8A 109.5
C4 C8 H8B 109.5
H8A C8 H8B 109.5
C4 C8 H8C 109.5
H8A C8 H8C 109.5
H8B C8 H8C 109.5
C6 C9 H9A 109.5
C6 C9 H9B 109.5
H9A C9 H9B 109.5
C6 C9 H9C 109.5
H9A C9 H9C 109.5
H9B C9 H9C 109.5
C11 C10 C15 118.6(2)
C11 C10 P1 119.52(18)
C15 C10 P1 121.89(17)
C12 C11 C10 121.8(2)
C12 C11 H11 119.1
C10 C11 H11 119.1
C11 C12 C13 119.5(2)
C11 C12 H12 120.2
C13 C12 H12 120.2
C14 C13 C12 119.5(2)
C14 C13 H13 120.3
C12 C13 H13 120.3
C13 C14 C15 121.8(2)
C13 C14 H14 119.1
C15 C14 H14 119.1
C14 C15 C10 118.8(2)
C14 C15 C16 117.1(2)
C10 C15 C16 124.0(2)
C17 C16 C21 120.1(2)
C17 C16 C15 120.7(2)
C21 C16 C15 119.1(2)
C18 C17 C16 118.7(2)
C18 C17 C22 120.2(2)
C16 C17 C22 121.1(2)
C19 C18 C17 122.4(2)
C19 C18 H18 118.8
C17 C18 H18 118.8
C18 C19 C20 117.8(2)
C18 C19 C25 119.9(2)
C20 C19 C25 122.3(2)
C19 C20 C21 122.2(2)
C19 C20 H20 118.9
C21 C20 H20 118.9
C20 C21 C16 118.9(2)
C20 C21 C28 119.5(2)
C16 C21 C28 121.7(2)
C17 C22 C24 110.78(19)
C17 C22 C23 112.98(19)
C24 C22 C23 110.2(2)
C17 C22 H22 107.5
C24 C22 H22 107.5
C23 C22 H22 107.5
C22 C23 H23A 109.5
C22 C23 H23B 109.5
H23A C23 H23B 109.5
C22 C23 H23C 109.5
H23A C23 H23C 109.5
H23B C23 H23C 109.5
C22 C24 H24A 109.5
C22 C24 H24B 109.5
H24A C24 H24B 109.5
C22 C24 H24C 109.5
H24A C24 H24C 109.5
H24B C24 H24C 109.5
C19 C25 C26 113.3(2)
C19 C25 C27 110.8(2)
C26 C25 C27 111.3(2)
C19 C25 H25 107.0
C26 C25 H25 107.0
C27 C25 H25 107.0
C25 C26 H26A 109.5
C25 C26 H26B 109.5
H26A C26 H26B 109.5
C25 C26 H26C 109.5
H26A C26 H26C 109.5
H26B C26 H26C 109.5
C25 C27 H27A 109.5
C25 C27 H27B 109.5
H27A C27 H27B 109.5
C25 C27 H27C 109.5
H27A C27 H27C 109.5
H27B C27 H27C 109.5
C21 C28 C29 112.23(19)
C21 C28 C30 110.96(19)
C29 C28 C30 111.0(2)
C21 C28 H28 107.5
C29 C28 H28 107.5
C30 C28 H28 107.5
C28 C29 H29A 109.5
C28 C29 H29B 109.5
H29A C29 H29B 109.5
C28 C29 H29C 109.5
H29A C29 H29C 109.5
H29B C29 H29C 109.5
C28 C30 H30A 109.5
C28 C30 H30B 109.5
H30A C30 H30B 109.5
C28 C30 H30C 109.5
H30A C30 H30C 109.5
H30B C30 H30C 109.5
C36 C31 C32 110.6(2)
C36 C31 P1 115.42(18)
C32 C31 P1 112.61(18)
C36 C31 H31 105.8
C32 C31 H31 105.8
P1 C31 H31 105.8
C33 C32 C31 111.1(2)
C33 C32 H32A 109.4
C31 C32 H32A 109.4
C33 C32 H32B 109.4
C31 C32 H32B 109.4
H32A C32 H32B 108.0
C34 C33 C32 112.0(2)
C34 C33 H33A 109.2
C32 C33 H33A 109.2
C34 C33 H33B 109.2
C32 C33 H33B 109.2
H33A C33 H33B 107.9
C33 C34 C35 110.2(2)
C33 C34 H34A 109.6
C35 C34 H34A 109.6
C33 C34 H34B 109.6
C35 C34 H34B 109.6
H34A C34 H34B 108.1
C36 C35 C34 111.9(2)
C36 C35 H35A 109.2
C34 C35 H35A 109.2
C36 C35 H35B 109.2
C34 C35 H35B 109.2
H35A C35 H35B 107.9
C35 C36 C31 112.1(2)
C35 C36 H36A 109.2
C31 C36 H36A 109.2
C35 C36 H36B 109.2
C31 C36 H36B 109.2
H36A C36 H36B 107.9
C42 C37 C38 109.9(2)
C42 C37 P1 112.20(17)
C38 C37 P1 109.69(16)
C42 C37 H37 108.3
C38 C37 H37 108.3
P1 C37 H37 108.3
C39 C38 C37 111.1(2)
C39 C38 H38A 109.4
C37 C38 H38A 109.4
C39 C38 H38B 109.4
C37 C38 H38B 109.4
H38A C38 H38B 108.0
C38 C39 C40 111.1(2)
C38 C39 H39A 109.4
C40 C39 H39A 109.4
C38 C39 H39B 109.4
C40 C39 H39B 109.4
H39A C39 H39B 108.0
C41 C40 C39 111.2(2)
C41 C40 H40A 109.4
C39 C40 H40A 109.4
C41 C40 H40B 109.4
C39 C40 H40B 109.4
H40A C40 H40B 108.0
C40 C41 C42 112.4(2)
C40 C41 H41A 109.1
C42 C41 H41A 109.1
C40 C41 H41B 109.1
C42 C41 H41B 109.1
H41A C41 H41B 107.8
C41 C42 C37 110.5(2)
C41 C42 H42A 109.5
C37 C42 H42A 109.5
C41 C42 H42B 109.5
C37 C42 H42B 109.5
H42A C42 H42B 108.1
C10 P1 C37 103.12(10)
C10 P1 C31 102.84(11)
C37 P1 C31 108.07(12)
C10 P1 Au1 120.86(8)
C37 P1 Au1 109.90(8)
C31 P1 Au1 111.15(8)

loop_
_geom_bond_atom_site_label_1
_geom_bond_atom_site_label_2
_geom_bond_distance
Au1 C1 2.065(2)
Au1 P1 2.3086(7)
C1 C2 1.410(3)
C1 C6 1.411(3)
C2 C3 1.399(3)
C2 C7 1.508(3)
C3 C4 1.393(4)
C3 H3 0.9500
C4 C5 1.390(4)
C4 C8 1.508(3)
C5 C6 1.395(3)
C5 H5 0.9500
C6 C9 1.517(4)
C7 H7A 0.9800
C7 H7B 0.9800
C7 H7C 0.9800
C8 H8A 0.9800
C8 H8B 0.9800
C8 H8C 0.9800
C9 H9A 0.9800
C9 H9B 0.9800
C9 H9C 0.9800
C10 C11 1.405(3)
C10 C15 1.408(3)
C10 P1 1.842(2)
C11 C12 1.384(3)
C11 H11 0.9500
C12 C13 1.393(4)
C12 H12 0.9500
C13 C14 1.385(3)
C13 H13 0.9500
C14 C15 1.404(3)
C14 H14 0.9500
C15 C16 1.494(3)
C16 C17 1.408(3)
C16 C21 1.409(4)
C17 C18 1.398(3)
C17 C22 1.523(3)
C18 C19 1.389(3)
C18 H18 0.9500
C19 C20 1.393(3)
C19 C25 1.522(3)
C20 C21 1.394(3)
C20 H20 0.9500
C21 C28 1.520(3)
C22 C24 1.526(3)
C22 C23 1.530(3)
C22 H22 1.0000
C23 H23A 0.9800
C23 H23B 0.9800
C23 H23C 0.9800
C24 H24A 0.9800
C24 H24B 0.9800
C24 H24C 0.9800
C25 C26 1.523(4)
C25 C27 1.532(4)
C25 H25 1.0000
C26 H26A 0.9800
C26 H26B 0.9800
C26 H26C 0.9800
C27 H27A 0.9800
C27 H27B 0.9800
C27 H27C 0.9800
C28 C29 1.525(3)
C28 C30 1.532(3)
C28 H28 1.0000
C29 H29A 0.9800
C29 H29B 0.9800
C29 H29C 0.9800
C30 H30A 0.9800
C30 H30B 0.9800
C30 H30C 0.9800
C31 C36 1.537(3)
C31 C32 1.540(3)
C31 P1 1.865(3)
C31 H31 1.0000
C32 C33 1.527(4)
C32 H32A 0.9900
C32 H32B 0.9900
C33 C34 1.524(4)
C33 H33A 0.9900
C33 H33B 0.9900
C34 C35 1.526(4)
C34 H34A 0.9900
C34 H34B 0.9900
C35 C36 1.522(4)
C35 H35A 0.9900
C35 H35B 0.9900
C36 H36A 0.9900
C36 H36B 0.9900
C37 C42 1.532(3)
C37 C38 1.534(4)
C37 P1 1.844(2)
C37 H37 1.0000
C38 C39 1.527(4)
C38 H38A 0.9900
C38 H38B 0.9900
C39 C40 1.528(4)
C39 H39A 0.9900
C39 H39B 0.9900
C40 C41 1.521(5)
C40 H40A 0.9900
C40 H40B 0.9900
C41 C42 1.525(4)
C41 H41A 0.9900
C41 H41B 0.9900
C42 H42A 0.9900
C42 H42B 0.9900
